data_4510885
loop_
_publ_author_name
'Croitor, Lilia'
'Coropceanu, Eduard B.'
'Chisca, Diana'
'Baca, Svetlana G.'
'van Leusen, Jan'
'K\"ogerler, Paul'
'Bourosh, Polina'
'Kravtsov, Victor Ch.'
'Grabco, Daria'
'Pyrtsac, Constantin'
'Fonari, Marina S.'

_publ_section_title
;
 Effects of Anion and Bipyridyl Bridging Ligand Identity on the Co(II)
 Coordination Networks
;
_journal_issue 6
_journal_name_full 'Crystal Growth &amp; Design'
_journal_page_first 3015
_journal_paper_doi 10.1021/cg500646r
_journal_volume 14
_journal_year 2014
_chemical_formula_moiety 'C28 H24 Co F6 N4 O5'
_chemical_formula_sum 'C28 H24 Co F6 N4 O5'
_chemical_formula_weight 669.44
_chemical_name_systematic
; 
 ? 
;
_space_group_IT_number 171
_symmetry_cell_setting hexagonal
_symmetry_space_group_name_Hall 'P 62'
_symmetry_space_group_name_H-M 'P 62'
_atom_sites_solution_hydrogens geom
_atom_sites_solution_primary direct
_atom_sites_solution_secondary difmap
_audit_creation_method SHELXL-97
_cell_angle_alpha 90.00
_cell_angle_beta 90.00
_cell_angle_gamma 120.00
_cell_formula_units_Z 3
_cell_length_a 10.0283(3)
_cell_length_b 10.0283(3)
_cell_length_c 26.8510(10)
_cell_measurement_reflns_used 1095
_cell_measurement_temperature 293(2)
_cell_measurement_theta_max 28.8858
_cell_measurement_theta_min 3.2619
_cell_volume 2338.55(13)
_computing_cell_refinement
;
CrysAlisPro, Agilent Technologies,
Version 1.171.35.21b (release 03-02-2012 CrysAlis171 .NET)
(compiled Feb  3 2012,10:37:01)
;
_computing_data_collection
;
CrysAlisPro, Agilent Technologies,
Version 1.171.35.21b (release 03-02-2012 CrysAlis171 .NET)
(compiled Feb  3 2012,10:37:01)
;
_computing_data_reduction
;
CrysAlisPro, Agilent Technologies,
Version 1.171.35.21b (release 03-02-2012 CrysAlis171 .NET)
(compiled Feb  3 2012,10:37:01)
;
_computing_structure_refinement 'SHELXL-97 (Sheldrick, 1997)'
_computing_structure_solution 'SHELXS-97 (Sheldrick, 1990)'
_diffrn_ambient_temperature 293(2)
_diffrn_measured_fraction_theta_full 0.996
_diffrn_measured_fraction_theta_max 0.996
_diffrn_measurement_device_type 'Xcalibur, Eos'
_diffrn_measurement_method '\w scans'
_diffrn_radiation_monochromator graphite
_diffrn_radiation_source 'fine-focus sealed tube'
_diffrn_radiation_type MoK\a
_diffrn_radiation_wavelength 0.71073
_diffrn_reflns_av_R_equivalents 0.0285
_diffrn_reflns_av_sigmaI/netI 0.0412
_diffrn_reflns_limit_h_max 11
_diffrn_reflns_limit_h_min -5
_diffrn_reflns_limit_k_max 6
_diffrn_reflns_limit_k_min -12
_diffrn_reflns_limit_l_max 32
_diffrn_reflns_limit_l_min -19
_diffrn_reflns_number 4437
_diffrn_reflns_theta_full 26.00
_diffrn_reflns_theta_max 26.00
_diffrn_reflns_theta_min 3.27
_exptl_absorpt_coefficient_mu 0.628
_exptl_absorpt_correction_T_max 1.00000
_exptl_absorpt_correction_T_min 0.86677
_exptl_absorpt_correction_type multi-scan
_exptl_absorpt_process_details
;
CrysAlisPro, Agilent Technologies,
Version 1.171.35.21b (release 03-02-2012 CrysAlis171 .NET)
(compiled Feb  3 2012,10:37:01)
Empirical absorption correction using spherical harmonics,
 implemented in SCALE3 ABSPACK scaling algorithm.
;
_exptl_crystal_colour orange-red
_exptl_crystal_density_diffrn 1.426
_exptl_crystal_density_method 'not measured'
_exptl_crystal_description prism
_exptl_crystal_F_000 1023
_exptl_crystal_size_max 0.45
_exptl_crystal_size_mid 0.30
_exptl_crystal_size_min 0.15
_refine_diff_density_max 0.361
_refine_diff_density_min -0.195
_refine_diff_density_rms 0.045
_refine_ls_abs_structure_details 'Flack H D (1983), Acta Cryst. A39, 876-881'
_refine_ls_abs_structure_Flack 0.04(4)
_refine_ls_extinction_method none
_refine_ls_goodness_of_fit_ref 1.064
_refine_ls_hydrogen_treatment constr
_refine_ls_matrix_type full
_refine_ls_number_parameters 231
_refine_ls_number_reflns 2230
_refine_ls_number_restraints 25
_refine_ls_restrained_S_all 1.063
_refine_ls_R_factor_all 0.0685
_refine_ls_R_factor_gt 0.0478
_refine_ls_shift/su_max 0.003
_refine_ls_shift/su_mean 0.000
_refine_ls_structure_factor_coef Fsqd
_refine_ls_weighting_details 'calc w=1/[\s^2^(Fo^2^)+(0.0586P)^2^+0.5872P] where P=(Fo^2^+2Fc^2^)/3'
_refine_ls_weighting_scheme calc
_refine_ls_wR_factor_gt 0.1132
_refine_ls_wR_factor_ref 0.1269
_reflns_number_gt 1667
_reflns_number_total 2230
_reflns_threshold_expression >2sigma(I)
_cod_data_source_file cg500646r_si_001.cif
_cod_data_source_block comp_4
_cod_depositor_comments 'Adding full bibliography for 4510882--4510886.cif.'
_cod_original_cell_volume 2338.54(13)
_cod_database_code 4510885

loop_
_symmetry_equiv_pos_as_xyz
'x, y, z'
'-y, x-y, z+2/3'
'-x+y, -x, z+1/3'
'-x, -y, z'
'y, -x+y, z+2/3'
'x-y, x, z+1/3'

loop_
_atom_site_label
_atom_site_type_symbol
_atom_site_fract_x
_atom_site_fract_y
_atom_site_fract_z
_atom_site_U_iso_or_equiv
_atom_site_adp_type
_atom_site_occupancy
_atom_site_symmetry_multiplicity
_atom_site_calc_flag
_atom_site_refinement_flags
_atom_site_disorder_assembly
_atom_site_disorder_group
Co1 Co 1.0000 1.0000 0.81435(9) 0.0474(3) Uani 1 2 d S . .
C13 C 0.6360(8) 0.8355(8) 0.7976(3) 0.085(2) Uani 1 1 d D . .
F1 F 0.5040(18) 0.799(3) 0.8727(6) 0.199(13) Uani 0.56(4) 1 d PD A 1
F2 F 0.389(2) 0.791(5) 0.8069(8) 0.211(14) Uani 0.56(4) 1 d PD A 1
F3 F 0.428(3) 0.6111(18) 0.8238(14) 0.247(17) Uani 0.56(4) 1 d PD A 1
C14 C 0.486(3) 0.758(2) 0.8269(7) 0.129(4) Uani 0.56(4) 1 d PD A 1
F1A F 0.363(2) 0.684(4) 0.8153(14) 0.192(17) Uani 0.44(4) 1 d PD A 2
F2A F 0.505(5) 0.661(7) 0.862(2) 0.35(3) Uani 0.44(4) 1 d PD A 2
F3A F 0.519(5) 0.873(5) 0.862(2) 0.38(3) Uani 0.44(4) 1 d PD A 2
C14A C 0.500(3) 0.762(3) 0.8334(11) 0.129(4) Uani 0.44(4) 1 d PD A 2
O1 O 0.7582(4) 0.8955(4) 0.81937(17) 0.0658(10) Uani 1 1 d . A .
O2 O 0.6081(8) 0.8202(9) 0.7527(2) 0.140(3) Uani 1 1 d . A .
N1 N 0.9799(5) 0.8357(5) 0.75865(16) 0.0536(12) Uani 1 1 d . . .
N2 N 0.9854(5) 0.8424(5) 0.87111(15) 0.0527(11) Uani 1 1 d . . .
C1 C 0.8753(7) 0.6873(6) 0.76119(19) 0.0586(14) Uani 1 1 d . . .
H1 H 0.8092 0.6530 0.7884 0.070 Uiso 1 1 calc R . .
C2 C 0.8592(7) 0.5817(7) 0.72581(19) 0.0600(14) Uani 1 1 d . . .
H2 H 0.7868 0.4782 0.7302 0.072 Uiso 1 1 calc R . .
C3 C 0.9496(7) 0.6279(6) 0.6839(2) 0.0555(14) Uani 1 1 d . . .
C4 C 1.0607(9) 0.7809(7) 0.6816(2) 0.0791(19) Uani 1 1 d . . .
H4 H 1.1302 0.8179 0.6553 0.095 Uiso 1 1 calc R . .
C5 C 1.0678(9) 0.8781(7) 0.7188(2) 0.077(2) Uani 1 1 d . . .
H5 H 1.1405 0.9820 0.7155 0.092 Uiso 1 1 calc R . .
C6 C 0.9360(8) 0.5214(7) 0.6432(3) 0.0662(15) Uani 1 1 d . . .
H6A H 0.9379 0.5687 0.6115 0.079 Uiso 1 1 calc R . .
H6B H 0.8371 0.4277 0.6461 0.079 Uiso 1 1 calc R . .
C7 C 1.0824(6) 0.7891(6) 0.8734(2) 0.0528(13) Uani 1 1 d . . .
H7 H 1.1574 0.8198 0.8488 0.063 Uiso 1 1 calc R . .
C8 C 1.0794(7) 0.6907(6) 0.9100(2) 0.0591(14) Uani 1 1 d . . .
H8 H 1.1511 0.6576 0.9097 0.071 Uiso 1 1 calc R . .
C9 C 0.9693(8) 0.6417(7) 0.94706(19) 0.0638(16) Uani 1 1 d . . .
C10 C 0.8657(9) 0.6964(8) 0.9443(2) 0.079(2) Uani 1 1 d . . .
H10 H 0.7876 0.6659 0.9678 0.095 Uiso 1 1 calc R . .
C11 C 0.8798(8) 0.7948(7) 0.9069(2) 0.0692(18) Uani 1 1 d . . .
H11 H 0.8107 0.8310 0.9064 0.083 Uiso 1 1 calc R . .
C12 C 0.9508(10) 0.5319(8) 0.9888(2) 0.086(2) Uani 1 1 d . . .
H12A H 0.9653 0.5857 1.0201 0.103 Uiso 1 1 calc R . .
H12B H 0.8453 0.4473 0.9882 0.103 Uiso 1 1 calc R . .
O1W O 0.5000 1.0000 0.6918(5) 0.359(16) Uani 1 2 d S . .

loop_
_atom_site_aniso_label
_atom_site_aniso_U_11
_atom_site_aniso_U_22
_atom_site_aniso_U_33
_atom_site_aniso_U_23
_atom_site_aniso_U_13
_atom_site_aniso_U_12
Co1 0.0612(6) 0.0448(5) 0.0427(4) 0.000 0.000 0.0313(5)
C13 0.081(5) 0.098(5) 0.085(5) -0.036(4) -0.006(4) 0.050(4)
F1 0.093(10) 0.30(3) 0.110(11) -0.092(16) 0.027(8) 0.026(14)
F2 0.105(13) 0.34(3) 0.24(2) -0.04(2) 0.001(14) 0.142(18)
F3 0.17(2) 0.116(12) 0.35(4) -0.018(17) 0.01(2) -0.003(12)
C14 0.055(6) 0.150(10) 0.153(13) -0.063(9) -0.011(6) 0.030(6)
F1A 0.075(11) 0.21(3) 0.17(2) -0.05(2) 0.020(13) -0.015(15)
F2A 0.14(2) 0.41(6) 0.41(6) 0.28(5) 0.07(3) 0.05(3)
F3A 0.36(5) 0.29(4) 0.33(4) -0.16(3) 0.19(4) 0.05(3)
C14A 0.055(6) 0.150(10) 0.153(13) -0.063(9) -0.011(6) 0.030(6)
O1 0.054(2) 0.065(2) 0.076(2) -0.016(2) -0.013(2) 0.0281(18)
O2 0.130(5) 0.190(7) 0.089(4) -0.055(4) -0.033(4) 0.071(5)
N1 0.077(3) 0.042(3) 0.043(3) 0.009(2) 0.016(2) 0.031(2)
N2 0.067(3) 0.050(3) 0.048(3) 0.003(2) 0.009(2) 0.034(2)
C1 0.073(4) 0.052(3) 0.048(3) 0.004(2) 0.010(3) 0.029(3)
C2 0.079(4) 0.051(3) 0.051(3) 0.002(3) 0.003(3) 0.033(3)
C3 0.086(4) 0.043(3) 0.049(3) 0.004(2) 0.001(3) 0.042(3)
C4 0.120(5) 0.070(4) 0.052(3) 0.015(3) 0.036(4) 0.051(4)
C5 0.116(6) 0.051(3) 0.059(4) 0.009(3) 0.025(4) 0.039(4)
C6 0.102(4) 0.076(3) 0.045(3) -0.011(3) -0.009(3) 0.062(3)
C7 0.055(3) 0.048(3) 0.051(3) 0.009(2) 0.008(2) 0.022(3)
C8 0.075(4) 0.048(3) 0.060(3) -0.001(3) -0.010(3) 0.035(3)
C9 0.112(5) 0.054(3) 0.031(3) -0.002(2) 0.008(3) 0.045(3)
C10 0.135(6) 0.084(5) 0.051(4) 0.017(3) 0.036(4) 0.079(5)
C11 0.102(5) 0.075(4) 0.056(4) 0.015(3) 0.029(3) 0.064(4)
C12 0.177(7) 0.078(4) 0.030(3) 0.001(3) 0.010(4) 0.084(4)
O1W 0.40(3) 0.81(5) 0.120(8) 0.000 0.000 0.49(3)

loop_
_atom_type_symbol
_atom_type_description
_atom_type_scat_dispersion_real
_atom_type_scat_dispersion_imag
_atom_type_scat_source
C C 0.0033 0.0016 'International Tables Vol C Tables 4.2.6.8 and 6.1.1.4'
H H 0.0000 0.0000 'International Tables Vol C Tables 4.2.6.8 and 6.1.1.4'
Co Co 0.3494 0.9721 'International Tables Vol C Tables 4.2.6.8 and 6.1.1.4'
F F 0.0171 0.0103 'International Tables Vol C Tables 4.2.6.8 and 6.1.1.4'
N N 0.0061 0.0033 'International Tables Vol C Tables 4.2.6.8 and 6.1.1.4'
O O 0.0106 0.0060 'International Tables Vol C Tables 4.2.6.8 and 6.1.1.4'

loop_
_geom_angle_atom_site_label_1
_geom_angle_atom_site_label_2
_geom_angle_atom_site_label_3
_geom_angle
_geom_angle_site_symmetry_1
_geom_angle_site_symmetry_3
O1 Co1 O1 172.7(3) . 4_775
O1 Co1 N2 87.63(17) . 4_775
O1 Co1 N2 87.18(17) 4_775 4_775
O1 Co1 N2 87.18(17) . .
O1 Co1 N2 87.63(17) 4_775 .
N2 Co1 N2 89.6(2) 4_775 .
O1 Co1 N1 91.12(17) . .
O1 Co1 N1 93.95(18) 4_775 .
N2 Co1 N1 178.20(19) 4_775 .
N2 Co1 N1 89.08(13) . .
O1 Co1 N1 93.95(18) . 4_775
O1 Co1 N1 91.12(17) 4_775 4_775
N2 Co1 N1 89.08(13) 4_775 4_775
N2 Co1 N1 178.2(2) . 4_775
N1 Co1 N1 92.3(2) . 4_775
O1 C13 O2 130.2(7) . .
O1 C13 C14 120.0(9) . .
O2 C13 C14 109.7(9) . .
O1 C13 C14A 111.9(11) . .
O2 C13 C14A 117.8(12) . .
C14 C13 C14A 8.2(14) . .
F1 C14 F3 109.8(16) . .
F1 C14 F2 108.5(15) . .
F3 C14 F2 107.6(15) . .
F1 C14 C13 112.8(14) . .
F3 C14 C13 108.6(14) . .
F2 C14 C13 109.5(14) . .
F2A C14A F3A 106(3) . .
F2A C14A F1A 101(2) . .
F3A C14A F1A 113(3) . .
F2A C14A C13 112(2) . .
F3A C14A C13 104(2) . .
F1A C14A C13 119(2) . .
C13 O1 Co1 147.3(5) . .
C5 N1 C1 115.5(5) . .
C5 N1 Co1 121.7(4) . .
C1 N1 Co1 122.7(3) . .
C7 N2 C11 115.8(5) . .
C7 N2 Co1 122.4(3) . .
C11 N2 Co1 121.8(4) . .
N1 C1 C2 123.6(5) . .
N1 C1 H1 118.2 . .
C2 C1 H1 118.2 . .
C1 C2 C3 120.3(5) . .
C1 C2 H2 119.8 . .
C3 C2 H2 119.8 . .
C2 C3 C4 116.3(5) . .
C2 C3 C6 123.5(5) . .
C4 C3 C6 120.1(6) . .
C5 C4 C3 119.1(6) . .
C5 C4 H4 120.5 . .
C3 C4 H4 120.5 . .
N1 C5 C4 125.0(6) . .
N1 C5 H5 117.5 . .
C4 C5 H5 117.5 . .
C3 C6 C6 114.2(5) . 4_765
C3 C6 H6A 108.7 . .
C6 C6 H6A 108.7 4_765 .
C3 C6 H6B 108.7 . .
C6 C6 H6B 108.7 4_765 .
H6A C6 H6B 107.6 . .
N2 C7 C8 124.2(5) . .
N2 C7 H7 117.9 . .
C8 C7 H7 117.9 . .
C9 C8 C7 119.6(5) . .
C9 C8 H8 120.2 . .
C7 C8 H8 120.2 . .
C8 C9 C10 116.2(5) . .
C8 C9 C12 125.2(6) . .
C10 C9 C12 118.6(6) . .
C11 C10 C9 119.6(6) . .
C11 C10 H10 120.2 . .
C9 C10 H10 120.2 . .
N2 C11 C10 124.6(5) . .
N2 C11 H11 117.7 . .
C10 C11 H11 117.7 . .
C12 C12 C9 117.8(6) 4_765 .
C12 C12 H12A 107.8 4_765 .
C9 C12 H12A 107.8 . .
C12 C12 H12B 107.8 4_765 .
C9 C12 H12B 107.8 . .
H12A C12 H12B 107.2 . .

loop_
_geom_bond_atom_site_label_1
_geom_bond_atom_site_label_2
_geom_bond_distance
_geom_bond_site_symmetry_2
Co1 O1 2.111(3) .
Co1 O1 2.111(3) 4_775
Co1 N2 2.147(5) 4_775
Co1 N2 2.147(5) .
Co1 N1 2.159(4) .
Co1 N1 2.159(5) 4_775
C13 O1 1.212(8) .
C13 O2 1.229(8) .
C13 C14 1.52(3) .
C13 C14A 1.52(3) .
F1 C14 1.282(15) .
F2 C14 1.294(15) .
F3 C14 1.286(14) .
F1A C14A 1.291(16) .
F2A C14A 1.281(16) .
F3A C14A 1.285(16) .
N1 C5 1.315(7) .
N1 C1 1.326(7) .
N2 C7 1.325(7) .
N2 C11 1.330(7) .
C1 C2 1.371(7) .
C1 H1 0.9300 .
C2 C3 1.372(8) .
C2 H2 0.9300 .
C3 C4 1.374(8) .
C3 C6 1.485(8) .
C4 C5 1.371(8) .
C4 H4 0.9300 .
C5 H5 0.9300 .
C6 C6 1.543(10) 4_765
C6 H6A 0.9700 .
C6 H6B 0.9700 .
C7 C8 1.383(7) .
C7 H7 0.9300 .
C8 C9 1.381(8) .
C8 H8 0.9300 .
C9 C10 1.399(9) .
C9 C12 1.516(8) .
C10 C11 1.364(8) .
C10 H10 0.9300 .
C11 H11 0.9300 .
C12 C12 1.419(12) 4_765
C12 H12A 0.9700 .
C12 H12B 0.9700 .
